data_1555109
loop_
_publ_author_name
'Rashid, Showkat'
'Bhat, Bilal A.'
'Mehta, Goverdhan'

_publ_section_title
;
 Regenerative \g-Lactone Annulations: A Modular, Iterative Approach to
 Oligo-tetrahydrofuran Molecular Stairs and Related Frameworks.
;
_journal_issue 14
_journal_name_full 'Organic letters'
_journal_page_first 3604
_journal_page_last 3607
_journal_paper_doi 10.1021/acs.orglett.5b01707
_journal_volume 17
_journal_year 2015
_chemical_absolute_configuration unk
_chemical_compound_source 'see text'
_chemical_formula_iupac 'C8 H10 O4'
_chemical_formula_moiety 'C8 H10 O4'
_chemical_formula_structural 'C8 H10 O4'
_chemical_formula_sum 'C8 H10 O4'
_chemical_formula_weight 170.16
_chemical_name_systematic
;
(1S,2R,6R,8R)-5,7,9-trioxatricyclo[6.3.0.0^2,6^]undecan-4-one
;
_space_group_IT_number 4
_space_group_name_Hall 'P 2yb'
_space_group_name_H-M_alt 'P 1 21 1'
_symmetry_cell_setting monoclinic
_symmetry_Int_Tables_number 4
_symmetry_space_group_name_Hall 'P 2yb'
_symmetry_space_group_name_H-M 'P 1 21 1'
_atom_sites_solution_hydrogens geom
_atom_sites_solution_primary direct
_atom_sites_solution_secondary difmap
_cell_angle_alpha 90
_cell_angle_beta 114.32(3)
_cell_angle_gamma 90
_cell_formula_units_Z 2
_cell_length_a 5.3883(11)
_cell_length_b 12.812(2)
_cell_length_c 6.0438(13)
_cell_measurement_reflns_used 741
_cell_measurement_temperature 291(2)
_cell_measurement_theta_max 29.1500
_cell_measurement_theta_min 4.0480
_cell_volume 380.21(16)
_computing_cell_refinement
;
CrysAlisPro, Agilent Technologies,
Version 1.171.36.28 (release 01-02-2013 CrysAlis171 .NET)
(compiled Feb  1 2013,16:14:44)
;
_computing_data_collection
;
CrysAlisPro, Agilent Technologies,
Version 1.171.36.28 (release 01-02-2013 CrysAlis171 .NET)
(compiled Feb  1 2013,16:14:44)
;
_computing_data_reduction
;
CrysAlisPro, Agilent Technologies,
Version 1.171.36.28 (release 01-02-2013 CrysAlis171 .NET)
(compiled Feb  1 2013,16:14:44)
;
_computing_molecular_graphics 'PLATON (Spek, 2003) and CAMERON (Watkin et al., 1993)'
_computing_publication_material 'PLATON (Spek, 2003)'
_computing_structure_refinement 'SHELXL-97 (Sheldrick, 2008)'
_computing_structure_solution 'SIR92 (Altomare et al., 1994)'
_diffrn_ambient_temperature 291(2)
_diffrn_detector_area_resol_mean 16.3291
_diffrn_measured_fraction_theta_full 1.000
_diffrn_measured_fraction_theta_max 1.000
_diffrn_measurement_details
;
#__ type_ start__ end____ width___ exp.time_
  1 omega  -28.00   37.00   1.0000   35.0000
omega____ theta____ kappa____ phi______ frames
    -       18.9347  -77.0000 -180.0000 65

#__ type_ start__ end____ width___ exp.time_
  2 omega  -11.00   92.00   1.0000   35.0000
omega____ theta____ kappa____ phi______ frames
    -       18.9347   19.0000  -30.0000 103

#__ type_ start__ end____ width___ exp.time_
  3 omega  -23.00   17.00   1.0000   35.0000
omega____ theta____ kappa____ phi______ frames
    -      -19.1691  -99.0000  -90.0000 40

;
_diffrn_measurement_device_type 'Xcalibur, Eos, Gemini'
_diffrn_measurement_method '\w scans'
_diffrn_orient_matrix_UB_11 0.0521603000
_diffrn_orient_matrix_UB_12 -0.0413011000
_diffrn_orient_matrix_UB_13 -0.0465146000
_diffrn_orient_matrix_UB_21 -0.0391901000
_diffrn_orient_matrix_UB_22 -0.0364980000
_diffrn_orient_matrix_UB_23 0.0680605000
_diffrn_orient_matrix_UB_31 -0.1290045000
_diffrn_orient_matrix_UB_32 -0.0054787000
_diffrn_orient_matrix_UB_33 -0.0989238000
_diffrn_radiation_monochromator graphite
_diffrn_radiation_source 'Enhance (Mo) X-ray Source'
_diffrn_radiation_type 'Mo K\a'
_diffrn_radiation_wavelength 0.7107
_diffrn_reflns_av_R_equivalents 0.0295
_diffrn_reflns_av_sigmaI/netI 0.0271
_diffrn_reflns_limit_h_max 5
_diffrn_reflns_limit_h_min -6
_diffrn_reflns_limit_k_max 14
_diffrn_reflns_limit_k_min -15
_diffrn_reflns_limit_l_max 7
_diffrn_reflns_limit_l_min -4
_diffrn_reflns_number 1397
_diffrn_reflns_theta_full 25.00
_diffrn_reflns_theta_max 25.48
_diffrn_reflns_theta_min 3.18
_exptl_absorpt_coefficient_mu 0.120
_exptl_absorpt_correction_T_max 1.00000
_exptl_absorpt_correction_T_min 0.51649
_exptl_absorpt_correction_type multi-scan
_exptl_absorpt_process_details
;
CrysAlisPro, Agilent Technologies,
Version 1.171.36.28 (release 01-02-2013 CrysAlis171 .NET)
(compiled Feb  1 2013,16:14:44)
Empirical absorption correction using spherical harmonics,
 implemented in SCALE3 ABSPACK scaling algorithm.
;
_exptl_crystal_colour colorless
_exptl_crystal_density_diffrn 1.486
_exptl_crystal_density_meas_temp 291(2)
_exptl_crystal_density_method 'Not Measured'
_exptl_crystal_description block
_exptl_crystal_F_000 180
_exptl_crystal_size_max 0.26
_exptl_crystal_size_mid 0.22
_exptl_crystal_size_min 0.20
_refine_diff_density_max 0.212
_refine_diff_density_min -0.201
_refine_diff_density_rms 0.047
_refine_ls_abs_structure_details 'see text'
_refine_ls_extinction_method none
_refine_ls_goodness_of_fit_ref 1.051
_refine_ls_hydrogen_treatment constr
_refine_ls_matrix_type full
_refine_ls_number_parameters 109
_refine_ls_number_reflns 746
_refine_ls_number_restraints 1
_refine_ls_restrained_S_all 1.050
_refine_ls_R_factor_all 0.0459
_refine_ls_R_factor_gt 0.0430
_refine_ls_shift/su_max 0.000
_refine_ls_shift/su_mean 0.000
_refine_ls_structure_factor_coef Fsqd
_refine_ls_weighting_details 'calc w=1/[\s^2^(Fo^2^)+(0.0838P)^2^+0.0000P] where P=(Fo^2^+2Fc^2^)/3'
_refine_ls_weighting_scheme calc
_refine_ls_wR_factor_gt 0.1133
_refine_ls_wR_factor_ref 0.1164
_reflns_number_gt 702
_reflns_number_total 746
_reflns_threshold_expression I>2\s(I)
_cod_data_source_file ol5b01707_si_002.cif
_cod_data_source_block compound_41
_cod_depositor_comments
;
The following automatic conversions were performed:

data item '_symmetry_cell_setting' value 'Monoclinic' was changed to
'monoclinic' in accordance with the
/home/saulius/struct/COD-crude-data/automatic-downloads/DataCite-retrospective/ACS/depositions/lib/dictionaries/cif_core.dic
dictionary named 'cif_core.dic' version 2.4.2 last updated on
2011-04-26.

Automatic conversion script
Id: cif_fix_values 6909 2019-04-08 15:41:33Z antanas 
;
_cod_original_cell_volume 380.19(16)
_cod_original_sg_symbol_H-M 'P 21'
_cod_database_code 1555109

loop_
_symmetry_equiv_pos_site_id
_symmetry_equiv_pos_as_xyz
1 x,y,z
2 -x,1/2+y,-z

loop_
_atom_site_label
_atom_site_type_symbol
_atom_site_fract_x
_atom_site_fract_y
_atom_site_fract_z
_atom_site_U_iso_or_equiv
_atom_site_adp_type
_atom_site_occupancy
_atom_site_symmetry_multiplicity
_atom_site_calc_flag
_atom_site_refinement_flags
O4 O 1.0489(4) 0.42114(17) -0.0928(4) 0.0515(6) Uani 1 1 d .
O2 O 1.1366(4) 0.6931(2) -0.0109(4) 0.0574(7) Uani 1 1 d .
O3 O 1.1659(4) 0.5428(2) 0.2139(4) 0.0622(7) Uani 1 1 d .
O1 O 0.8064(7) 0.3674(2) -0.4687(5) 0.0796(9) Uani 1 1 d .
C2 C 0.5838(6) 0.4292(3) -0.2217(5) 0.0516(8) Uani 1 1 d .
H2A H 0.5026 0.3668 -0.1890 0.062 Uiso 1 1 calc R
H2B H 0.4450 0.4675 -0.3530 0.062 Uiso 1 1 calc R
C8 C 1.0008(7) 0.4597(3) 0.1098(5) 0.0491(8) Uani 1 1 d .
H8 H 1.0282 0.4043 0.2294 0.059 Uiso 1 1 calc R
C1 C 0.8126(7) 0.4025(2) -0.2832(5) 0.0491(8) Uani 1 1 d .
C3 C 0.7084(6) 0.4958(3) 0.0021(5) 0.0475(7) Uani 1 1 d .
H3 H 0.6222 0.4820 0.1138 0.057 Uiso 1 1 calc R
C7 C 1.0296(7) 0.6389(3) 0.1273(5) 0.0476(7) Uani 1 1 d .
H7 H 1.0412 0.6821 0.2651 0.057 Uiso 1 1 calc R
C4 C 0.7335(6) 0.6139(3) -0.0299(6) 0.0519(8) Uani 1 1 d .
H4 H 0.6139 0.6525 0.0269 0.062 Uiso 1 1 calc R
C6 C 0.9845(9) 0.6661(3) -0.2576(7) 0.0667(10) Uani 1 1 d .
H6A H 1.0496 0.6012 -0.2974 0.080 Uiso 1 1 calc R
H6B H 0.9950 0.7207 -0.3647 0.080 Uiso 1 1 calc R
C5 C 0.7025(8) 0.6546(3) -0.2767(7) 0.0737(12) Uani 1 1 d .
H5A H 0.6004 0.6056 -0.4041 0.088 Uiso 1 1 calc R
H5B H 0.6088 0.7213 -0.3118 0.088 Uiso 1 1 calc R

loop_
_atom_site_aniso_label
_atom_site_aniso_U_11
_atom_site_aniso_U_22
_atom_site_aniso_U_33
_atom_site_aniso_U_23
_atom_site_aniso_U_13
_atom_site_aniso_U_12
O4 0.0467(12) 0.0475(12) 0.0660(13) 0.0025(11) 0.0290(10) 0.0040(10)
O2 0.0584(12) 0.0589(15) 0.0594(12) -0.0026(13) 0.0288(11) -0.0082(12)
O3 0.0541(13) 0.0581(14) 0.0527(12) 0.0015(11) 0.0002(10) -0.0071(12)
O1 0.134(2) 0.0606(19) 0.0654(13) -0.0125(13) 0.0620(16) -0.0017(17)
C2 0.0429(14) 0.0548(17) 0.0536(15) -0.0041(17) 0.0163(12) -0.0063(16)
C8 0.0540(17) 0.0510(19) 0.0386(13) 0.0070(13) 0.0154(13) -0.0002(13)
C1 0.072(2) 0.0362(15) 0.0462(14) 0.0038(13) 0.0319(15) 0.0003(14)
C3 0.0455(14) 0.0595(19) 0.0460(14) -0.0046(15) 0.0273(13) -0.0062(15)
C7 0.0570(17) 0.0494(16) 0.0404(13) -0.0088(13) 0.0240(13) -0.0054(14)
C4 0.0445(15) 0.0514(18) 0.0648(18) -0.0044(16) 0.0275(15) 0.0055(14)
C6 0.113(3) 0.0446(18) 0.0581(17) 0.0023(15) 0.0510(19) -0.0025(19)
C5 0.074(2) 0.055(2) 0.0608(19) 0.0152(18) -0.0042(17) 0.0024(19)

loop_
_atom_type_symbol
_atom_type_description
_atom_type_scat_dispersion_real
_atom_type_scat_dispersion_imag
_atom_type_scat_source
C C 0.0033 0.0016 ' International Tables Vol C Tables 4.2.6.8 and 6.1.1.4'
H H 0.0000 0.0000 ' International Tables Vol C Tables 4.2.6.8 and 6.1.1.4'
O O 0.0106 0.0060 ' International Tables Vol C Tables 4.2.6.8 and 6.1.1.4'

loop_
_geom_angle_atom_site_label_1
_geom_angle_atom_site_label_2
_geom_angle_atom_site_label_3
_geom_angle
C1 O4 C8 110.6(2)
C7 O2 C6 108.0(2)
C8 O3 C7 111.6(2)
C1 C2 C3 104.5(2)
C1 C2 H2A 110.9
C3 C2 H2A 110.9
C1 C2 H2B 110.9
C3 C2 H2B 110.9
H2A C2 H2B 108.9
O3 C8 O4 110.4(3)
O3 C8 C3 109.0(3)
O4 C8 C3 105.1(2)
O3 C8 H8 110.7
O4 C8 H8 110.7
C3 C8 H8 110.7
O1 C1 O4 121.5(3)
O1 C1 C2 128.6(3)
O4 C1 C2 110.0(2)
C2 C3 C8 102.4(3)
C2 C3 C4 118.4(3)
C8 C3 C4 103.0(3)
C2 C3 H3 110.8
C8 C3 H3 110.8
C4 C3 H3 110.8
O2 C7 O3 112.2(3)
O2 C7 C4 108.7(2)
O3 C7 C4 107.4(3)
O2 C7 H7 109.5
O3 C7 H7 109.5
C4 C7 H7 109.5
C7 C4 C5 101.7(3)
C7 C4 C3 104.7(3)
C5 C4 C3 118.7(3)
C7 C4 H4 110.4
C5 C4 H4 110.4
C3 C4 H4 110.4
O2 C6 C5 103.6(3)
O2 C6 H6A 111.0
C5 C6 H6A 111.0
O2 C6 H6B 111.0
C5 C6 H6B 111.0
H6A C6 H6B 109.0
C6 C5 C4 105.2(3)
C6 C5 H5A 110.7
C4 C5 H5A 110.7
C6 C5 H5B 110.7
C4 C5 H5B 110.7
H5A C5 H5B 108.8

loop_
_geom_bond_atom_site_label_1
_geom_bond_atom_site_label_2
_geom_bond_distance
O4 C1 1.340(4)
O4 C8 1.440(3)
O2 C7 1.381(4)
O2 C6 1.417(4)
O3 C8 1.364(4)
O3 C7 1.419(4)
O1 C1 1.195(4)
C2 C1 1.467(5)
C2 C3 1.504(4)
C2 H2A 0.9700
C2 H2B 0.9700
C8 C3 1.508(5)
C8 H8 0.9800
C3 C4 1.538(5)
C3 H3 0.9800
C7 C4 1.518(5)
C7 H7 0.9800
C4 C5 1.523(5)
C4 H4 0.9800
C6 C5 1.484(5)
C6 H6A 0.9700
C6 H6B 0.9700
C5 H5A 0.9700
C5 H5B 0.9700

loop_
_geom_torsion_atom_site_label_1
_geom_torsion_atom_site_label_2
_geom_torsion_atom_site_label_3
_geom_torsion_atom_site_label_4
_geom_torsion
C7 O3 C8 O4 96.8(3)
C7 O3 C8 C3 -18.2(3)
C1 O4 C8 O3 -135.1(3)
C1 O4 C8 C3 -17.6(3)
C8 O4 C1 O1 -178.1(3)
C8 O4 C1 C2 0.8(3)
C3 C2 C1 O1 -164.9(3)
C3 C2 C1 O4 16.3(4)
C1 C2 C3 C8 -25.6(3)
C1 C2 C3 C4 86.8(3)
O3 C8 C3 C2 144.7(3)
O4 C8 C3 C2 26.3(3)
O3 C8 C3 C4 21.3(3)
O4 C8 C3 C4 -97.1(3)
C6 O2 C7 O3 93.0(3)
C6 O2 C7 C4 -25.6(4)
C8 O3 C7 O2 -112.5(3)
C8 O3 C7 C4 6.9(3)
O2 C7 C4 C5 4.2(4)
O3 C7 C4 C5 -117.4(3)
O2 C7 C4 C3 128.4(3)
O3 C7 C4 C3 6.8(3)
C2 C3 C4 C7 -128.3(3)
C8 C3 C4 C7 -16.3(3)
C2 C3 C4 C5 -15.8(4)
C8 C3 C4 C5 96.3(3)
C7 O2 C6 C5 36.3(4)
O2 C6 C5 C4 -32.5(4)
C7 C4 C5 C6 17.2(4)
C3 C4 C5 C6 -96.9(4)
